data_1530567
loop_
_publ_author_name
'Percheron-Guegan, A.'
'Lartigue, C.'
'Achard, J.C.'
'Germi, P.'
'Tasset, F.'

_publ_section_title
;
 Neutron and X-ray diffraction profile analyses and structure of La Ni5,
 La Ni5-x Alx and La Ni5-x Mnx intermetallics and their hydrides
 (deuterides)
;
_journal_name_full 'Journal of the Less-Common Metals'
_journal_page_first 1
_journal_page_last 12
_journal_volume 74
_journal_year 1980
_chemical_formula_sum 'Al0.939 D4.794 La0.99 Ni4.081'
_chemical_name_systematic 'La0.99 Ni4.081 Al0.939 D4.794'
_space_group_IT_number 191
_symmetry_space_group_name_Hall '-P 6 2'
_symmetry_space_group_name_H-M 'P 6/m m m'
_cell_angle_alpha 90
_cell_angle_beta 90
_cell_angle_gamma 120
_cell_formula_units_Z 1
_cell_length_a 5.313
_cell_length_b 5.313
_cell_length_c 4.242
_cell_volume 103.701
_citation_journal_id_ASTM JCOMAH
_cod_data_source_file Percheron-Guegan_JCOMAH_1980_761.cif
_cod_data_source_block D4.794Al0.939La0.99Ni4.081
_cod_original_cell_volume 103.7005
_cod_original_formula_sum 'D4.794 Al0.939 La0.99 Ni4.081'
_cod_database_code 1530567

loop_
_symmetry_equiv_pos_as_xyz
x,y,z
x-y,x,z
-y,x-y,z
-x,-y,z
-x+y,-x,z
y,-x+y,z
-y,-x,-z
x-y,-y,-z
x,x-y,-z
y,x,-z
-x+y,y,-z
-x,-x+y,-z
-x,-y,-z
-x+y,-x,-z
y,-x+y,-z
x,y,-z
x-y,x,-z
-y,x-y,-z
y,x,z
-x+y,y,z
-x,-x+y,z
-y,-x,z
x-y,-y,z
x,x-y,z

loop_
_atom_site_label
_atom_site_type_symbol
_atom_site_fract_x
_atom_site_fract_y
_atom_site_fract_z
_atom_site_occupancy
_atom_site_U_iso_or_equiv
D2 D 0.471 0 0.103 0.228 0.0
La1 La 0 0 0 0.99 0.0
Ni2 Ni 0.5 0 0.5 0.805 0.0
Al1 Al 0.5 0 0.5 0.313 0.0
Ni4 Ni 0 0 0.305 0.017 0.0
Ni1 Ni 0.3333 0.6667 0 0.765 0.0
Ni3 Ni 0.283 0.566 0 0.017 0.0
D1 D 0.137 0.274 0.5 0.343 0.0
